data_4318984
loop_
_publ_author_name
'Amanda C. Bean'
'Youwen Xu'
'Janet A. Danis'
'Thomas E. Albrecht-Schmitt'
'Brian L. Scott'
'Wolfgang Runde'

_publ_contact_author_address
; Chemistry Division
  Los Alamos National Laboratory
  Los Alamos, NM 87545
;
_publ_contact_author_email runde@lanl.gov
_publ_contact_author_fax '(505) 665-4955'
_publ_contact_author_name 'Wolfgang Runde'
_publ_contact_author_phone '(505) 667-3350'
_publ_section_title
;
 Aqueous Reactions of U(VI) at High Chloride Concentrations: Syntheses and
 Structures of New Uranyl Chloride Polymers
;
_journal_name_full 'Inorganic Chemistry'
_journal_page_first 6775
_journal_page_last 6779
_journal_paper_doi 10.1021/ic020177p
_journal_volume 41
_journal_year 2002
_chemical_compound_source 'original syntheses'
_chemical_formula_structural '[Li(H2O)2][(UO2)2(H2O)(m3-O)3(m-Cl)6]'
_chemical_formula_sum 'Cl3 H6 Li O8 U2'
_chemical_formula_weight 723.41
_space_group_IT_number 2
_symmetry_cell_setting triclinic
_symmetry_space_group_name_Hall '-P 1'
_symmetry_space_group_name_H-M 'P -1'
_atom_sites_solution_hydrogens geom
_atom_sites_solution_primary Patterson
_atom_sites_solution_secondary difmap
_audit_creation_method SHELXL-97
_cell_angle_alpha 112.228(2)
_cell_angle_beta 96.378(2)
_cell_angle_gamma 93.665(2)
_cell_formula_units_Z 2
_cell_length_a 8.1101(10)
_cell_length_b 8.6207(11)
_cell_length_c 8.7398(10)
_cell_measurement_temperature 203(2)
_cell_volume 558.39(12)
_computing_cell_refinement 'SMART, SAINT'
_computing_data_collection SMART
_computing_data_reduction SMART
_computing_molecular_graphics 'SHELXP-97 (Sheldrick, 1997)'
_computing_publication_material 'SHELCIF-97 (Sheldrick, 1997)'
_computing_structure_refinement 'SHELXL-97 (Sheldrick, 1997)'
_computing_structure_solution 'SHELXS-97 (Sheldrick, 1997)'
_diffrn_ambient_temperature 203(2)
_diffrn_measured_fraction_theta_full 0.843
_diffrn_measured_fraction_theta_max 0.843
_diffrn_measurement_device_type 'Bruker P4/CCD/PC'
_diffrn_measurement_method '0.3 degree a and w scans'
_diffrn_radiation_monochromator graphite
_diffrn_radiation_source 'fine-focus sealed tube'
_diffrn_radiation_type MoK\a
_diffrn_radiation_wavelength 0.71073
_diffrn_reflns_av_R_equivalents 0.0000
_diffrn_reflns_av_sigmaI/netI 0.0438
_diffrn_reflns_limit_h_max 8
_diffrn_reflns_limit_h_min -8
_diffrn_reflns_limit_k_max 8
_diffrn_reflns_limit_k_min -8
_diffrn_reflns_limit_l_max 9
_diffrn_reflns_limit_l_min 0
_diffrn_reflns_number 1350
_diffrn_reflns_theta_full 23.27
_diffrn_reflns_theta_max 23.27
_diffrn_reflns_theta_min 2.54
_diffrn_standards_decay_% 0
_exptl_absorpt_coefficient_mu 29.693
_exptl_absorpt_correction_T_max 0.09
_exptl_absorpt_correction_T_min 0.028
_exptl_absorpt_correction_type multi-scan
_exptl_crystal_colour gold
_exptl_crystal_density_diffrn 4.314
_exptl_crystal_density_method 'not measured'
_exptl_crystal_description block
_exptl_crystal_F_000 620
_exptl_crystal_size_max 0.12
_exptl_crystal_size_mid 0.08
_exptl_crystal_size_min 0.08
_refine_diff_density_max 3.492
_refine_diff_density_min -3.251
_refine_diff_density_rms 0.513
_refine_ls_extinction_coef 0.0041(5)
_refine_ls_extinction_expression Fc^*^=kFc[1+0.001xFc^2^\l^3^/sin(2\q)]^-1/4^
_refine_ls_extinction_method SHELXL
_refine_ls_goodness_of_fit_ref 1.069
_refine_ls_hydrogen_treatment mixed
_refine_ls_matrix_type full
_refine_ls_number_parameters 123
_refine_ls_number_reflns 1350
_refine_ls_number_restraints 0
_refine_ls_restrained_S_all 1.069
_refine_ls_R_factor_all 0.0449
_refine_ls_R_factor_gt 0.0402
_refine_ls_shift/su_max 0.000
_refine_ls_shift/su_mean 0.000
_refine_ls_structure_factor_coef Fsqd
_refine_ls_weighting_details 'calc w=1/[\s^2^(Fo^2^)+(0.0748P)^2^+0.0000P] where P=(Fo^2^+2Fc^2^)/3'
_refine_ls_weighting_scheme calc
_refine_ls_wR_factor_gt 0.1034
_refine_ls_wR_factor_ref 0.1060
_reflns_number_gt 1180
_reflns_number_total 1350
_reflns_threshold_expression >2sigma(I)
_cod_data_source_file ic020177p_1.cif
_cod_data_source_block 328final
_cod_depositor_comments
;
The following automatic conversions were performed:

'_exptl_absorpt_correction_type' value 'multiscan' changed to
'multi-scan' according to the built-in table from CIF Core dictionary
named 'cif_core.dic' version 2.4.1 from 2010-06-29.

Automatic conversion script
Id: cif_fix_values 1646 2011-03-28 12:23:43Z adriana 
;
_cod_original_formula_sum 'H6 Cl3 Li O8 U2'
_cod_database_code 4318984

loop_
_symmetry_equiv_pos_as_xyz
'x, y, z'
'-x, -y, -z'

loop_
_atom_site_label
_atom_site_type_symbol
_atom_site_fract_x
_atom_site_fract_y
_atom_site_fract_z
_atom_site_U_iso_or_equiv
_atom_site_adp_type
_atom_site_occupancy
_atom_site_symmetry_multiplicity
_atom_site_calc_flag
_atom_site_refinement_flags
_atom_site_disorder_assembly
_atom_site_disorder_group
U1 U 0.80297(6) 0.80497(7) 0.79781(7) 0.0112(3) Uani 1 1 d . . .
U2 U 0.37857(6) 0.50036(7) 0.66603(7) 0.0097(3) Uani 1 1 d . . .
Cl1 Cl 0.5515(5) 0.7405(5) 0.9684(5) 0.0177(10) Uani 1 1 d . . .
Cl2 Cl 1.0974(4) 1.0229(5) 0.8524(5) 0.0150(10) Uani 1 1 d . . .
Cl3 Cl 0.8975(5) 0.7495(5) 0.4836(5) 0.0185(10) Uani 1 1 d . . .
O1 O 0.6939(13) 0.9721(16) 0.7813(15) 0.024(3) Uani 1 1 d . . .
O2 O 0.9151(14) 0.6443(16) 0.8160(16) 0.026(3) Uani 1 1 d . . .
O3 O 0.2653(14) 0.6604(17) 0.6486(17) 0.031(4) Uani 1 1 d . . .
O4 O 0.4872(14) 0.3382(16) 0.6923(15) 0.022(3) Uani 1 1 d . . .
O5 O 0.6106(12) 0.6135(14) 0.6115(13) 0.014(2) Uiso 1 1 d . . .
O6 O 0.2307(13) 0.4832(15) 0.8942(13) 0.019(3) Uani 1 1 d . . .
O7 O 0.1662(14) 0.7114(15) 0.2033(16) 0.024(3) Uani 1 1 d . . .
O8 O 0.3573(14) 0.9673(15) 0.5708(14) 0.022(3) Uani 1 1 d . . .
Li1 Li 0.395(3) 0.869(3) 0.330(4) 0.016(6) Uani 1 1 d . . .

loop_
_atom_site_aniso_label
_atom_site_aniso_U_11
_atom_site_aniso_U_22
_atom_site_aniso_U_33
_atom_site_aniso_U_23
_atom_site_aniso_U_13
_atom_site_aniso_U_12
U1 0.0104(4) 0.0114(5) 0.0089(4) 0.0030(3) -0.0039(3) -0.0049(3)
U2 0.0097(4) 0.0103(4) 0.0074(4) 0.0031(3) -0.0023(2) -0.0037(2)
Cl1 0.019(2) 0.018(2) 0.011(2) 0.0034(18) -0.0012(16) -0.0083(16)
Cl2 0.0128(19) 0.019(2) 0.009(2) 0.0043(18) -0.0033(15) -0.0100(15)
Cl3 0.0138(19) 0.020(2) 0.016(2) 0.0048(19) -0.0025(16) -0.0108(16)
O1 0.012(6) 0.025(8) 0.020(7) -0.004(6) 0.001(5) -0.006(5)
O2 0.020(6) 0.020(7) 0.022(7) -0.007(6) -0.002(5) -0.001(5)
O3 0.015(6) 0.034(9) 0.026(8) -0.007(6) 0.002(5) -0.004(5)
O4 0.017(6) 0.024(8) 0.015(7) -0.003(6) 0.006(5) -0.004(5)
O6 0.017(6) 0.027(8) 0.012(7) 0.006(6) 0.006(5) -0.008(5)
O7 0.017(6) 0.016(7) 0.042(9) 0.014(6) 0.006(5) -0.003(5)
O8 0.024(6) 0.024(8) 0.011(7) 0.002(6) 0.002(5) -0.003(5)
Li1 0.023(14) 0.007(15) 0.016(15) 0.003(12) 0.001(11) 0.004(11)

loop_
_atom_type_symbol
_atom_type_description
_atom_type_scat_dispersion_real
_atom_type_scat_dispersion_imag
_atom_type_scat_source
Li Li -0.0003 0.0001 'International Tables Vol C Tables 4.2.6.8 and 6.1.1.4'
H H 0.0000 0.0000 'International Tables Vol C Tables 4.2.6.8 and 6.1.1.4'
O O 0.0106 0.0060 'International Tables Vol C Tables 4.2.6.8 and 6.1.1.4'
Cl Cl 0.1484 0.1585 'International Tables Vol C Tables 4.2.6.8 and 6.1.1.4'
U U -9.6767 9.6646 'International Tables Vol C Tables 4.2.6.8 and 6.1.1.4'

loop_
_geom_angle_atom_site_label_1
_geom_angle_atom_site_label_2
_geom_angle_atom_site_label_3
_geom_angle
_geom_angle_site_symmetry_1
_geom_angle_site_symmetry_3
_geom_angle_publ_flag
O2 U1 O1 178.5(5) . . ?
O2 U1 O5 89.9(5) . . ?
O1 U1 O5 91.5(5) . . ?
O2 U1 Cl1 93.5(4) . . ?
O1 U1 Cl1 87.5(4) . . ?
O5 U1 Cl1 72.3(3) . . ?
O2 U1 Cl3 91.5(4) . . ?
O1 U1 Cl3 88.4(4) . . ?
O5 U1 Cl3 73.6(3) . . ?
Cl1 U1 Cl3 145.54(11) . . ?
O2 U1 Cl2 92.4(4) . . ?
O1 U1 Cl2 86.1(4) . . ?
O5 U1 Cl2 146.5(3) . . ?
Cl1 U1 Cl2 140.75(11) . . ?
Cl3 U1 Cl2 72.90(11) . . ?
O2 U1 Cl2 86.1(4) . 2_777 ?
O1 U1 Cl2 93.2(4) . 2_777 ?
O5 U1 Cl2 142.1(3) . 2_777 ?
Cl1 U1 Cl2 70.37(11) . 2_777 ?
Cl3 U1 Cl2 144.04(10) . 2_777 ?
Cl2 U1 Cl2 71.37(13) . 2_777 ?
O2 U1 Li1 167.1(6) . 2_676 ?
O1 U1 Li1 12.7(6) . 2_676 ?
O5 U1 Li1 87.7(5) . 2_676 ?
Cl1 U1 Li1 97.9(4) . 2_676 ?
Cl3 U1 Li1 75.7(4) . 2_676 ?
Cl2 U1 Li1 82.7(4) . 2_676 ?
Cl2 U1 Li1 103.5(4) 2_777 2_676 ?
O2 U1 U2 88.7(4) . 2_666 ?
O1 U1 U2 92.2(4) . 2_666 ?
O5 U1 U2 28.2(3) . 2_666 ?
Cl1 U1 U2 100.49(8) . 2_666 ?
Cl3 U1 U2 45.53(8) . 2_666 ?
Cl2 U1 U2 118.42(8) . 2_666 ?
Cl2 U1 U2 169.15(8) 2_777 2_666 ?
Li1 U1 U2 83.2(4) 2_676 2_666 ?
O2 U1 U2 90.8(4) . . ?
O1 U1 U2 90.7(4) . . ?
O5 U1 U2 27.2(3) . . ?
Cl1 U1 U2 45.11(8) . . ?
Cl3 U1 U2 100.79(8) . . ?
Cl2 U1 U2 173.00(8) . . ?
Cl2 U1 U2 115.10(8) 2_777 . ?
Li1 U1 U2 92.8(4) 2_676 . ?
U2 U1 U2 55.398(16) 2_666 . ?
O3 U2 O4 176.9(5) . . ?
O3 U2 O5 91.9(5) . . ?
O4 U2 O5 90.6(5) . . ?
O3 U2 O5 92.4(5) . 2_666 ?
O4 U2 O5 90.1(5) . 2_666 ?
O5 U2 O5 70.4(4) . 2_666 ?
O3 U2 O6 92.3(5) . . ?
O4 U2 O6 84.6(5) . . ?
O5 U2 O6 143.9(4) . . ?
O5 U2 O6 145.2(4) 2_666 . ?
O3 U2 Cl1 87.7(4) . . ?
O4 U2 Cl1 91.4(4) . . ?
O5 U2 Cl1 71.7(3) . . ?
O5 U2 Cl1 142.0(3) 2_666 . ?
O6 U2 Cl1 72.6(3) . . ?
O3 U2 Cl3 93.0(4) . 2_666 ?
O4 U2 Cl3 86.1(4) . 2_666 ?
O5 U2 Cl3 142.8(3) . 2_666 ?
O5 U2 Cl3 72.6(3) 2_666 2_666 ?
O6 U2 Cl3 72.7(3) . 2_666 ?
Cl1 U2 Cl3 145.35(12) . 2_666 ?
O3 U2 U2 92.7(4) . 2_666 ?
O4 U2 U2 90.4(4) . 2_666 ?
O5 U2 U2 35.3(3) . 2_666 ?
O5 U2 U2 35.0(3) 2_666 2_666 ?
O6 U2 U2 175.0(3) . 2_666 ?
Cl1 U2 U2 107.01(8) . 2_666 ?
Cl3 U2 U2 107.56(9) 2_666 2_666 ?
O3 U2 Li1 175.4(6) . 2_666 ?
O4 U2 Li1 6.3(6) . 2_666 ?
O5 U2 Li1 89.3(5) . 2_666 ?
O5 U2 Li1 83.8(5) 2_666 2_666 ?
O6 U2 Li1 89.3(5) . 2_666 ?
Cl1 U2 Li1 96.8(4) . 2_666 ?
Cl3 U2 Li1 83.4(4) 2_666 2_666 ?
U2 U2 Li1 85.8(4) 2_666 2_666 ?
O3 U2 U1 91.3(4) . 2_666 ?
O4 U2 U1 90.1(4) . 2_666 ?
O5 U2 U1 97.8(3) . 2_666 ?
O5 U2 U1 27.5(3) 2_666 2_666 ?
O6 U2 U1 117.9(3) . 2_666 ?
Cl1 U2 U1 169.41(9) . 2_666 ?
Cl3 U2 U1 45.22(9) 2_666 2_666 ?
U2 U2 U1 62.492(18) 2_666 2_666 ?
Li1 U2 U1 84.2(4) 2_666 2_666 ?
O3 U2 U1 91.1(4) . . ?
O4 U2 U1 90.3(4) . . ?
O5 U2 U1 26.8(3) . . ?
O5 U2 U1 97.1(3) 2_666 . ?
O6 U2 U1 117.2(3) . . ?
Cl1 U2 U1 44.92(8) . . ?
Cl3 U2 U1 169.08(8) 2_666 . ?
U2 U2 U1 62.110(17) 2_666 . ?
Li1 U2 U1 91.9(4) 2_666 . ?
U1 U2 U1 124.602(16) 2_666 . ?
U1 Cl1 U2 89.97(12) . . ?
U1 Cl2 U1 108.63(13) . 2_777 ?
U1 Cl3 U2 89.24(11) . 2_666 ?
U1 O1 Li1 156.4(10) . 2_676 ?
U2 O4 Li1 168.2(11) . 2_666 ?
U1 O5 U2 126.0(5) . . ?
U1 O5 U2 124.4(5) . 2_666 ?
U2 O5 U2 109.6(4) . 2_666 ?
Li1 O8 Li1 96.1(10) . 2_676 ?
O8 Li1 O4 104.7(15) . 2_666 ?
O8 Li1 O1 107.3(13) . 2_676 ?
O4 Li1 O1 147.9(16) 2_666 2_676 ?
O8 Li1 O7 103.5(13) . . ?
O4 Li1 O7 90.4(11) 2_666 . ?
O1 Li1 O7 84.4(11) 2_676 . ?
O8 Li1 O8 83.9(10) . 2_676 ?
O4 Li1 O8 89.7(10) 2_666 2_676 ?
O1 Li1 O8 91.4(12) 2_676 2_676 ?
O7 Li1 O8 172.3(16) . 2_676 ?
O8 Li1 Li1 44.9(8) . 2_676 ?
O4 Li1 Li1 99.1(14) 2_666 2_676 ?
O1 Li1 Li1 101.9(14) 2_676 2_676 ?
O7 Li1 Li1 148.3(17) . 2_676 ?
O8 Li1 Li1 39.0(7) 2_676 2_676 ?
O8 Li1 U1 96.7(10) . 2_676 ?
O4 Li1 U1 158.6(13) 2_666 2_676 ?
O1 Li1 U1 10.9(5) 2_676 2_676 ?
O7 Li1 U1 84.6(9) . 2_676 ?
O8 Li1 U1 92.5(9) 2_676 2_676 ?
Li1 Li1 U1 96.0(11) 2_676 2_676 ?
O8 Li1 U2 99.4(11) . 2_666 ?
O4 Li1 U2 5.5(5) 2_666 2_666 ?
O1 Li1 U2 153.1(12) 2_676 2_666 ?
O7 Li1 U2 92.9(9) . 2_666 ?
O8 Li1 U2 87.8(8) 2_676 2_666 ?
Li1 Li1 U2 94.4(11) 2_676 2_666 ?
U1 Li1 U2 163.9(8) 2_676 2_666 ?

loop_
_geom_bond_atom_site_label_1
_geom_bond_atom_site_label_2
_geom_bond_distance
_geom_bond_site_symmetry_2
_geom_bond_publ_flag
U1 O2 1.751(13) . ?
U1 O1 1.781(14) . ?
U1 O5 2.209(11) . ?
U1 Cl1 2.802(4) . ?
U1 Cl3 2.807(4) . ?
U1 Cl2 2.821(4) . ?
U1 Cl2 2.840(4) 2_777 ?
U1 Li1 3.78(3) 2_676 ?
U1 U2 3.9541(9) 2_666 ?
U1 U2 3.9679(8) . ?
U2 O3 1.749(15) . ?
U2 O4 1.771(13) . ?
U2 O5 2.244(10) . ?
U2 O5 2.261(11) 2_666 ?
U2 O6 2.484(10) . ?
U2 Cl1 2.811(4) . ?
U2 Cl3 2.822(4) 2_666 ?
U2 U2 3.6824(11) 2_666 ?
U2 Li1 3.79(3) 2_666 ?
U2 U1 3.9541(9) 2_666 ?
Cl2 U1 2.840(4) 2_777 ?
Cl3 U2 2.822(4) 2_666 ?
O1 Li1 2.08(3) 2_676 ?
O4 Li1 2.04(3) 2_666 ?
O5 U2 2.261(11) 2_666 ?
O7 Li1 2.14(3) . ?
O8 Li1 2.02(3) . ?
O8 Li1 2.26(3) 2_676 ?
Li1 O4 2.04(3) 2_666 ?
Li1 O1 2.08(3) 2_676 ?
Li1 O8 2.26(3) 2_676 ?
Li1 Li1 3.19(5) 2_676 ?
Li1 U1 3.78(3) 2_676 ?
Li1 U2 3.79(3) 2_666 ?
